data_4102548
loop_
_publ_author_name
'Douglas B. Grotjahn'
'John E. Kraus'
'Hani Amouri'
'Marie-Noelle Rager'
'Andrew L. Cooksy'
'Amy J. Arita'
'Sara A. Cortes-Llamas'
'Arthur A. Mallari'
'Antonio G. DiPasquale'
'Curtis E. Moore'
'Louise M. Liable-Sands'
'James D. Golen'
'Lev N. Zakharov'
'Arnold L. Rheingold'

_publ_section_title
;
 Multimodal Study of Secondary Interactions in Cp*Ir Complexes of
 Imidazolylphosphines Bearing an NH Group
;
_journal_name_full 'Journal of the American Chemical Society'
_journal_page_first 7919
_journal_page_last 7934
_journal_paper_doi 10.1021/ja906712g
_journal_volume 132
_journal_year 2010
_chemical_formula_sum 'C25 H45 Cl Ir N2 P'
_chemical_formula_weight 634.25
_chemical_name_systematic
; 
 ? 
;
_space_group_IT_number 4
_symmetry_cell_setting monoclinic
_symmetry_space_group_name_Hall 'P 2yb'
_symmetry_space_group_name_H-M 'P 1 21 1'
_atom_sites_solution_hydrogens geom
_atom_sites_solution_primary direct
_atom_sites_solution_secondary difmap
_audit_creation_method SHELXL-97
_cell_angle_alpha 90.00
_cell_angle_beta 103.2180(10)
_cell_angle_gamma 90.00
_cell_formula_units_Z 2
_cell_length_a 8.7840(7)
_cell_length_b 16.0209(13)
_cell_length_c 9.8555(8)
_cell_measurement_reflns_used 9957
_cell_measurement_temperature 100(2)
_cell_measurement_theta_max 28.10
_cell_measurement_theta_min 2.38
_cell_volume 1350.20(19)
_computing_cell_refinement 'Bruker SAINT'
_computing_data_collection 'Bruker APEX2'
_computing_data_reduction 'Bruker SAINT'
_computing_molecular_graphics 'Bruker SHELXTL'
_computing_publication_material 'Bruker SHELXTL'
_computing_structure_refinement 'SHELXL-97 (Sheldrick, 1997)'
_computing_structure_solution 'SHELXS-97 (Sheldrick, 1990)'
_diffrn_ambient_temperature 100(2)
_diffrn_measured_fraction_theta_full 0.999
_diffrn_measured_fraction_theta_max 0.935
_diffrn_measurement_device_type 'Bruker APEX CCD'
_diffrn_measurement_method '\f and \w scans'
_diffrn_radiation_monochromator graphite
_diffrn_radiation_source 'fine-focus sealed tube'
_diffrn_radiation_type MoK\a
_diffrn_radiation_wavelength 0.71073
_diffrn_reflns_av_R_equivalents 0.0257
_diffrn_reflns_av_sigmaI/netI 0.0424
_diffrn_reflns_limit_h_max 11
_diffrn_reflns_limit_h_min -11
_diffrn_reflns_limit_k_max 21
_diffrn_reflns_limit_k_min -21
_diffrn_reflns_limit_l_max 12
_diffrn_reflns_limit_l_min -12
_diffrn_reflns_number 18455
_diffrn_reflns_theta_full 25.00
_diffrn_reflns_theta_max 28.28
_diffrn_reflns_theta_min 2.12
_exptl_absorpt_coefficient_mu 5.117
_exptl_absorpt_correction_T_max 0.6030
_exptl_absorpt_correction_T_min 0.3611
_exptl_absorpt_correction_type multi-scan
_exptl_absorpt_process_details SADABS
_exptl_crystal_colour orange
_exptl_crystal_density_diffrn 1.555
_exptl_crystal_density_method 'not measured'
_exptl_crystal_description Block
_exptl_crystal_F_000 636
_exptl_crystal_size_max 0.25
_exptl_crystal_size_mid 0.21
_exptl_crystal_size_min 0.11
_refine_diff_density_max 1.591
_refine_diff_density_min -1.049
_refine_diff_density_rms 0.096
_refine_ls_abs_structure_details 'Flack H D (1983), Acta Cryst. A39, 876-881'
_refine_ls_abs_structure_Flack 0.034(6)
_refine_ls_extinction_method none
_refine_ls_goodness_of_fit_ref 1.072
_refine_ls_hydrogen_treatment mixed
_refine_ls_matrix_type full
_refine_ls_number_parameters 298
_refine_ls_number_reflns 6055
_refine_ls_number_restraints 8
_refine_ls_restrained_S_all 1.075
_refine_ls_R_factor_all 0.0259
_refine_ls_R_factor_gt 0.0241
_refine_ls_shift/su_max 0.001
_refine_ls_shift/su_mean 0.000
_refine_ls_structure_factor_coef Fsqd
_refine_ls_weighting_details 'calc w=1/[\s^2^(Fo^2^)+(0.0000P)^2^+0.7713P] where P=(Fo^2^+2Fc^2^)/3'
_refine_ls_weighting_scheme calc
_refine_ls_wR_factor_gt 0.0479
_refine_ls_wR_factor_ref 0.0484
_reflns_number_gt 5809
_reflns_number_total 6055
_reflns_threshold_expression >2sigma(I)
_cod_data_source_file ja906712g_si_007.cif
_cod_data_source_block Grot302
_cod_database_code 4102548

loop_
_symmetry_equiv_pos_as_xyz
'x, y, z'
'-x, y+1/2, -z'

loop_
_atom_site_label
_atom_site_type_symbol
_atom_site_fract_x
_atom_site_fract_y
_atom_site_fract_z
_atom_site_U_iso_or_equiv
_atom_site_adp_type
_atom_site_occupancy
_atom_site_symmetry_multiplicity
_atom_site_calc_flag
_atom_site_refinement_flags
_atom_site_disorder_assembly
_atom_site_disorder_group
C1 C 0.4787(5) -0.1399(3) -0.1013(5) 0.0275(11) Uani 1 1 d . A .
C2 C 0.3998(5) -0.0781(3) -0.1963(4) 0.0245(10) Uani 1 1 d . A .
C3 C 0.2351(5) -0.0803(3) -0.1979(4) 0.0199(9) Uani 1 1 d . A .
C4 C 0.2121(5) -0.1475(3) -0.1045(4) 0.0205(9) Uani 1 1 d . A .
C5 C 0.3609(5) -0.1823(3) -0.0448(4) 0.0249(10) Uani 1 1 d . A .
C6 C 0.6465(5) -0.1613(4) -0.0715(5) 0.0392(13) Uani 1 1 d . . .
H6A H 0.6622 -0.2096 -0.1277 0.059 Uiso 1 1 calc R . .
H6B H 0.6829 -0.1748 0.0276 0.059 Uiso 1 1 calc R . .
H6C H 0.7058 -0.1136 -0.0945 0.059 Uiso 1 1 calc R . .
C7 C 0.4746(5) -0.0235(3) -0.2869(5) 0.0374(15) Uani 1 1 d . . .
H7A H 0.5859 -0.0165 -0.2433 0.056 Uiso 1 1 calc R . .
H7B H 0.4234 0.0312 -0.2978 0.056 Uiso 1 1 calc R . .
H7C H 0.4633 -0.0496 -0.3786 0.056 Uiso 1 1 calc R . .
C8 C 0.1118(4) -0.0385(5) -0.3065(4) 0.0262(10) Uani 1 1 d . . .
H8A H 0.1450 0.0185 -0.3216 0.039 Uiso 1 1 calc R . .
H8B H 0.0137 -0.0367 -0.2753 0.039 Uiso 1 1 calc R . .
H8C H 0.0960 -0.0700 -0.3939 0.039 Uiso 1 1 calc R . .
C9 C 0.0575(5) -0.1796(3) -0.0905(5) 0.0285(10) Uani 1 1 d . . .
H9A H 0.0212 -0.2228 -0.1609 0.043 Uiso 1 1 calc R . .
H9B H -0.0182 -0.1337 -0.1040 0.043 Uiso 1 1 calc R . .
H9C H 0.0675 -0.2035 0.0027 0.043 Uiso 1 1 calc R . .
C10 C 0.3932(6) -0.2557(3) 0.0529(5) 0.0411(13) Uani 1 1 d . . .
H10A H 0.3013 -0.2667 0.0909 0.062 Uiso 1 1 calc R . .
H10B H 0.4832 -0.2432 0.1293 0.062 Uiso 1 1 calc R . .
H10C H 0.4161 -0.3050 0.0021 0.062 Uiso 1 1 calc R . .
C11 C 0.3069(5) 0.0946(3) 0.2632(4) 0.0217(9) Uani 1 1 d . . .
C12 C 0.3587(5) 0.1910(3) 0.4212(4) 0.0225(9) Uani 1 1 d . . .
C13 C 0.5003(5) 0.1583(3) 0.4104(4) 0.0234(10) Uani 1 1 d . . .
C14 C 0.3264(7) 0.2559(3) 0.5193(5) 0.0184(12) Uani 1 1 d . . .
H14 H 0.4291 0.2792 0.5705 0.022 Uiso 1 1 calc R . .
C15 C 0.2442(8) 0.2193(4) 0.6283(6) 0.0268(13) Uani 1 1 d . . .
H15A H 0.1453 0.1933 0.5807 0.040 Uiso 1 1 calc R . .
H15B H 0.2231 0.2640 0.6893 0.040 Uiso 1 1 calc R . .
H15C H 0.3117 0.1772 0.6841 0.040 Uiso 1 1 calc R . .
C16 C 0.2294(8) 0.3280(4) 0.4426(6) 0.0309(14) Uani 1 1 d . . .
H16A H 0.2831 0.3521 0.3749 0.046 Uiso 1 1 calc R . .
H16B H 0.2164 0.3709 0.5099 0.046 Uiso 1 1 calc R . .
H16C H 0.1265 0.3072 0.3938 0.046 Uiso 1 1 calc R . .
C17 C 0.6661(7) 0.1791(4) 0.4819(6) 0.0250(14) Uani 1 1 d . . .
H17 H 0.6635 0.2208 0.5569 0.030 Uiso 1 1 calc R . .
C18 C 0.7554(8) 0.1017(5) 0.5499(8) 0.045(2) Uani 1 1 d . . .
H18A H 0.6990 0.0765 0.6145 0.068 Uiso 1 1 calc R . .
H18B H 0.8604 0.1182 0.6009 0.068 Uiso 1 1 calc R . .
H18C H 0.7639 0.0612 0.4775 0.068 Uiso 1 1 calc R . .
C19 C 0.7540(8) 0.2171(5) 0.3825(7) 0.0429(19) Uani 1 1 d . . .
H19A H 0.7541 0.1781 0.3060 0.064 Uiso 1 1 calc R . .
H19B H 0.8619 0.2287 0.4321 0.064 Uiso 1 1 calc R . .
H19C H 0.7030 0.2693 0.3449 0.064 Uiso 1 1 calc R . .
C20 C 0.1008(4) -0.0487(5) 0.2291(3) 0.0278(9) Uani 1 1 d . . .
H20 H 0.0293 -0.0840 0.1583 0.033 Uiso 1 1 calc R . .
C21 C 0.2133(7) -0.1077(4) 0.3227(6) 0.0506(15) Uani 1 1 d . . .
H21A H 0.2876 -0.0754 0.3923 0.076 Uiso 1 1 calc R . .
H21B H 0.2704 -0.1403 0.2662 0.076 Uiso 1 1 calc R . .
H21C H 0.1546 -0.1456 0.3699 0.076 Uiso 1 1 calc R . .
C22 C -0.0028(6) -0.0019(3) 0.3116(5) 0.0345(12) Uani 1 1 d . . .
H22A H -0.0625 -0.0423 0.3530 0.052 Uiso 1 1 calc R . .
H22B H -0.0751 0.0351 0.2485 0.052 Uiso 1 1 calc R . .
H22C H 0.0636 0.0313 0.3856 0.052 Uiso 1 1 calc R . .
C23 C 0.0520(5) 0.0906(3) 0.0342(4) 0.0275(11) Uani 1 1 d . . .
H23 H 0.0213 0.1287 0.1037 0.033 Uiso 1 1 calc R . .
C24 C -0.0948(5) 0.0458(3) -0.0408(5) 0.0336(11) Uani 1 1 d . . .
H24A H -0.1664 0.0857 -0.0978 0.050 Uiso 1 1 calc R . .
H24B H -0.1457 0.0202 0.0277 0.050 Uiso 1 1 calc R . .
H24C H -0.0673 0.0022 -0.1009 0.050 Uiso 1 1 calc R . .
C25 C 0.1170(6) 0.1455(3) -0.0661(5) 0.0359(12) Uani 1 1 d . . .
H25A H 0.1512 0.1102 -0.1348 0.054 Uiso 1 1 calc R . .
H25B H 0.2061 0.1777 -0.0137 0.054 Uiso 1 1 calc R . .
H25C H 0.0353 0.1838 -0.1142 0.054 Uiso 1 1 calc R . .
N1 N 0.2380(4) 0.1508(2) 0.3289(4) 0.0237(8) Uani 1 1 d . . .
N2 N 0.4648(4) 0.0977(2) 0.3089(4) 0.0250(8) Uani 1 1 d . . .
H2N H 0.5326 0.0664 0.2789 0.030 Uiso 1 1 calc R . .
P1 P 0.20710(12) 0.02057(7) 0.13273(10) 0.0196(2) Uani 1 1 d . A .
Cl1 Cl 0.57804(14) -0.06638(8) 0.21230(12) 0.0316(4) Uani 0.88 1 d P A 1
H1IR H 0.423(6) 0.0504(16) -0.011(5) 0.029(13) Uiso 1 1 d D B 1
Cl1B Cl 0.5503(13) 0.0521(7) 0.0556(11) 0.044(2) Uani 0.13 1 d PU A 2
Ir1 Ir 0.364492(14) -0.046209(15) 0.013046(13) 0.02007(4) Uani 1 1 d D . .

loop_
_atom_site_aniso_label
_atom_site_aniso_U_11
_atom_site_aniso_U_22
_atom_site_aniso_U_33
_atom_site_aniso_U_23
_atom_site_aniso_U_13
_atom_site_aniso_U_12
C1 0.020(2) 0.030(3) 0.030(2) -0.013(2) -0.0007(17) 0.0087(19)
C2 0.028(2) 0.029(3) 0.0170(19) -0.0077(16) 0.0069(16) 0.0000(17)
C3 0.022(2) 0.025(2) 0.0122(18) -0.0056(15) 0.0032(15) -0.0007(16)
C4 0.023(2) 0.019(2) 0.018(2) -0.0056(16) 0.0013(16) -0.0038(17)
C5 0.031(2) 0.018(3) 0.023(2) -0.0071(18) -0.0002(17) -0.0007(19)
C6 0.022(2) 0.048(4) 0.044(3) -0.016(3) 0.001(2) 0.008(2)
C7 0.034(2) 0.046(4) 0.034(2) -0.004(2) 0.0118(19) -0.004(2)
C8 0.0300(19) 0.029(3) 0.0180(16) 0.003(3) 0.0025(13) 0.008(3)
C9 0.027(2) 0.029(3) 0.028(2) -0.008(2) 0.0030(18) -0.011(2)
C10 0.048(3) 0.026(3) 0.041(3) 0.002(2) -0.008(2) 0.002(2)
C11 0.018(2) 0.028(3) 0.018(2) -0.0086(17) 0.0023(15) -0.0029(18)
C12 0.020(2) 0.027(3) 0.019(2) -0.0081(18) 0.0023(15) -0.0062(18)
C13 0.020(2) 0.027(3) 0.023(2) -0.0092(18) 0.0024(16) -0.0035(18)
C14 0.017(2) 0.021(3) 0.015(2) -0.0047(19) 0.0006(17) -0.001(2)
C15 0.030(3) 0.030(3) 0.021(2) -0.004(2) 0.006(2) -0.003(2)
C16 0.042(3) 0.028(3) 0.022(3) -0.002(2) 0.005(2) 0.010(3)
C17 0.017(3) 0.029(4) 0.029(3) -0.007(2) 0.0041(19) -0.003(2)
C18 0.034(4) 0.051(5) 0.042(4) 0.020(3) -0.007(3) -0.015(3)
C19 0.033(3) 0.054(5) 0.038(3) 0.019(3) 0.000(3) -0.010(3)
C20 0.033(2) 0.028(2) 0.0228(17) 0.005(3) 0.0070(14) -0.010(4)
C21 0.067(4) 0.049(4) 0.037(3) 0.013(3) 0.016(3) 0.013(3)
C22 0.036(3) 0.041(3) 0.028(2) -0.001(2) 0.011(2) -0.005(2)
C23 0.027(2) 0.032(3) 0.022(2) -0.0067(19) 0.0009(17) 0.006(2)
C24 0.034(3) 0.037(3) 0.025(2) -0.004(2) -0.0022(19) 0.015(2)
C25 0.052(3) 0.027(3) 0.028(3) 0.001(2) 0.007(2) 0.008(2)
N1 0.0189(18) 0.029(2) 0.0210(18) -0.0076(15) 0.0011(14) 0.0005(15)
N2 0.0160(17) 0.032(2) 0.0248(19) -0.0133(16) 0.0009(14) -0.0005(15)
P1 0.0168(5) 0.0237(7) 0.0170(5) -0.0062(4) 0.0008(4) -0.0020(4)
Cl1 0.0262(6) 0.0332(11) 0.0272(6) -0.0109(5) -0.0106(4) 0.0096(5)
Cl1B 0.046(4) 0.045(5) 0.049(4) -0.014(3) 0.025(3) -0.021(3)
Ir1 0.01667(6) 0.02206(8) 0.02002(6) -0.00732(11) 0.00118(4) -0.00079(12)

loop_
_atom_type_symbol
_atom_type_description
_atom_type_scat_dispersion_real
_atom_type_scat_dispersion_imag
_atom_type_scat_source
C C 0.0033 0.0016 'International Tables Vol C Tables 4.2.6.8 and 6.1.1.4'
H H 0.0000 0.0000 'International Tables Vol C Tables 4.2.6.8 and 6.1.1.4'
N N 0.0061 0.0033 'International Tables Vol C Tables 4.2.6.8 and 6.1.1.4'
P P 0.1023 0.0942 'International Tables Vol C Tables 4.2.6.8 and 6.1.1.4'
Cl Cl 0.1484 0.1585 'International Tables Vol C Tables 4.2.6.8 and 6.1.1.4'
Ir Ir -1.4442 7.9887 'International Tables Vol C Tables 4.2.6.8 and 6.1.1.4'

loop_
_geom_angle_atom_site_label_1
_geom_angle_atom_site_label_2
_geom_angle_atom_site_label_3
_geom_angle
C2 C1 C5 107.1(4)
C2 C1 C6 127.2(5)
C5 C1 C6 125.7(5)
C2 C1 Ir1 70.1(2)
C5 C1 Ir1 71.4(2)
C6 C1 Ir1 126.5(3)
C1 C2 C3 109.0(4)
C1 C2 C7 125.4(4)
C3 C2 C7 125.5(4)
C1 C2 Ir1 72.5(2)
C3 C2 Ir1 70.3(2)
C7 C2 Ir1 126.3(3)
C2 C3 C4 107.1(4)
C2 C3 C8 123.8(4)
C4 C3 C8 126.8(4)
C2 C3 Ir1 71.5(2)
C4 C3 Ir1 72.7(2)
C8 C3 Ir1 134.4(4)
C5 C4 C3 107.7(4)
C5 C4 C9 126.8(4)
C3 C4 C9 125.0(4)
C5 C4 Ir1 71.7(2)
C3 C4 Ir1 68.9(2)
C9 C4 Ir1 130.5(3)
C4 C5 C1 109.1(4)
C4 C5 C10 126.4(4)
C1 C5 C10 124.3(4)
C4 C5 Ir1 71.5(2)
C1 C5 Ir1 71.0(3)
C10 C5 Ir1 127.2(3)
C1 C6 H6A 109.5
C1 C6 H6B 109.5
H6A C6 H6B 109.5
C1 C6 H6C 109.5
H6A C6 H6C 109.5
H6B C6 H6C 109.5
C2 C7 H7A 109.5
C2 C7 H7B 109.5
H7A C7 H7B 109.5
C2 C7 H7C 109.5
H7A C7 H7C 109.5
H7B C7 H7C 109.5
C3 C8 H8A 109.5
C3 C8 H8B 109.5
H8A C8 H8B 109.5
C3 C8 H8C 109.5
H8A C8 H8C 109.5
H8B C8 H8C 109.5
C4 C9 H9A 109.5
C4 C9 H9B 109.5
H9A C9 H9B 109.5
C4 C9 H9C 109.5
H9A C9 H9C 109.5
H9B C9 H9C 109.5
C5 C10 H10A 109.5
C5 C10 H10B 109.5
H10A C10 H10B 109.5
C5 C10 H10C 109.5
H10A C10 H10C 109.5
H10B C10 H10C 109.5
N1 C11 N2 111.0(4)
N1 C11 P1 125.8(3)
N2 C11 P1 123.3(3)
C13 C12 N1 109.9(4)
C13 C12 C14 128.7(4)
N1 C12 C14 121.3(4)
C12 C13 N2 105.4(3)
C12 C13 C17 132.5(4)
N2 C13 C17 122.1(4)
C12 C14 C16 111.9(4)
C12 C14 C15 112.1(4)
C16 C14 C15 109.6(5)
C12 C14 H14 107.7
C16 C14 H14 107.7
C15 C14 H14 107.7
C14 C15 H15A 109.5
C14 C15 H15B 109.5
H15A C15 H15B 109.5
C14 C15 H15C 109.5
H15A C15 H15C 109.5
H15B C15 H15C 109.5
C14 C16 H16A 109.5
C14 C16 H16B 109.5
H16A C16 H16B 109.5
C14 C16 H16C 109.5
H16A C16 H16C 109.5
H16B C16 H16C 109.5
C13 C17 C19 111.8(5)
C13 C17 C18 111.7(5)
C19 C17 C18 108.8(5)
C13 C17 H17 108.2
C19 C17 H17 108.2
C18 C17 H17 108.2
C17 C18 H18A 109.5
C17 C18 H18B 109.5
H18A C18 H18B 109.5
C17 C18 H18C 109.5
H18A C18 H18C 109.5
H18B C18 H18C 109.5
C17 C19 H19A 109.5
C17 C19 H19B 109.5
H19A C19 H19B 109.5
C17 C19 H19C 109.5
H19A C19 H19C 109.5
H19B C19 H19C 109.5
C21 C20 C22 111.3(3)
C21 C20 P1 110.5(3)
C22 C20 P1 113.9(5)
C21 C20 H20 106.9
C22 C20 H20 106.9
P1 C20 H20 106.9
C20 C21 H21A 109.5
C20 C21 H21B 109.5
H21A C21 H21B 109.5
C20 C21 H21C 109.5
H21A C21 H21C 109.5
H21B C21 H21C 109.5
C20 C22 H22A 109.5
C20 C22 H22B 109.5
H22A C22 H22B 109.5
C20 C22 H22C 109.5
H22A C22 H22C 109.5
H22B C22 H22C 109.5
C24 C23 C25 111.1(4)
C24 C23 P1 114.2(3)
C25 C23 P1 110.4(3)
C24 C23 H23 106.9
C25 C23 H23 106.9
P1 C23 H23 106.9
C23 C24 H24A 109.5
C23 C24 H24B 109.5
H24A C24 H24B 109.5
C23 C24 H24C 109.5
H24A C24 H24C 109.5
H24B C24 H24C 109.5
C23 C25 H25A 109.5
C23 C25 H25B 109.5
H25A C25 H25B 109.5
C23 C25 H25C 109.5
H25A C25 H25C 109.5
H25B C25 H25C 109.5
C11 N1 C12 105.6(3)
C11 N2 C13 108.1(3)
C11 N2 H2N 125.9
C13 N2 H2N 125.9
C11 P1 C20 104.3(2)
C11 P1 C23 98.8(2)
C20 P1 C23 103.6(2)
C11 P1 Ir1 114.85(13)
C20 P1 Ir1 114.9(2)
C23 P1 Ir1 118.17(14)
Ir1 Cl1B H1IR 46.4(12)
C3 Ir1 C2 38.19(14)
C3 Ir1 Cl1B 123.3(3)
C2 Ir1 Cl1B 94.9(3)
C3 Ir1 C1 63.47(15)
C2 Ir1 C1 37.35(16)
Cl1B Ir1 C1 100.0(3)
C3 Ir1 C4 38.32(15)
C2 Ir1 C4 63.08(15)
Cl1B Ir1 C4 158.0(3)
C1 Ir1 C4 62.66(15)
C3 Ir1 C5 62.99(16)
C2 Ir1 C5 62.48(16)
Cl1B Ir1 C5 134.1(3)
C1 Ir1 C5 37.64(17)
C4 Ir1 C5 36.74(15)
C3 Ir1 P1 111.25(10)
C2 Ir1 P1 145.20(12)
Cl1B Ir1 P1 94.3(3)
C1 Ir1 P1 165.17(13)
C4 Ir1 P1 104.21(10)
C5 Ir1 P1 127.61(12)
C3 Ir1 Cl1 151.19(11)
C2 Ir1 Cl1 118.68(11)
Cl1B Ir1 Cl1 62.8(3)
C1 Ir1 Cl1 88.01(11)
C4 Ir1 Cl1 125.75(12)
C5 Ir1 Cl1 92.28(11)
P1 Ir1 Cl1 95.31(4)
C3 Ir1 H1IR 101.8(17)
C2 Ir1 H1IR 88.2(16)
Cl1B Ir1 H1IR 30.4(17)
C1 Ir1 H1IR 111.3(17)
C4 Ir1 H1IR 139.8(17)
C5 Ir1 H1IR 148.4(16)
P1 Ir1 H1IR 83.1(17)
Cl1 Ir1 H1IR 92.0(17)

loop_
_geom_bond_atom_site_label_1
_geom_bond_atom_site_label_2
_geom_bond_distance
C1 C2 1.429(6)
C1 C5 1.451(7)
C1 C6 1.475(6)
C1 Ir1 2.247(4)
C2 C3 1.444(6)
C2 C7 1.504(6)
C2 Ir1 2.215(4)
C3 C4 1.460(6)
C3 C8 1.495(6)
C3 Ir1 2.198(4)
C4 C5 1.418(6)
C4 C9 1.488(6)
C4 Ir1 2.249(4)
C5 C10 1.505(7)
C5 Ir1 2.252(5)
C6 H6A 0.9800
C6 H6B 0.9800
C6 H6C 0.9800
C7 H7A 0.9800
C7 H7B 0.9800
C7 H7C 0.9800
C8 H8A 0.9800
C8 H8B 0.9800
C8 H8C 0.9800
C9 H9A 0.9800
C9 H9B 0.9800
C9 H9C 0.9800
C10 H10A 0.9800
C10 H10B 0.9800
C10 H10C 0.9800
C11 N1 1.332(5)
C11 N2 1.357(5)
C11 P1 1.820(4)
C12 C13 1.377(6)
C12 N1 1.388(5)
C12 C14 1.490(7)
C13 N2 1.379(5)
C13 C17 1.503(8)
C14 C16 1.529(8)
C14 C15 1.540(8)
C14 H14 1.0000
C15 H15A 0.9800
C15 H15B 0.9800
C15 H15C 0.9800
C16 H16A 0.9800
C16 H16B 0.9800
C16 H16C 0.9800
C17 C19 1.507(9)
C17 C18 1.537(9)
C17 H17 1.0000
C18 H18A 0.9800
C18 H18B 0.9800
C18 H18C 0.9800
C19 H19A 0.9800
C19 H19B 0.9800
C19 H19C 0.9800
C20 C21 1.517(8)
C20 C22 1.546(7)
C20 P1 1.848(5)
C20 H20 1.0000
C21 H21A 0.9800
C21 H21B 0.9800
C21 H21C 0.9800
C22 H22A 0.9800
C22 H22B 0.9800
C22 H22C 0.9800
C23 C24 1.513(6)
C23 C25 1.528(7)
C23 P1 1.858(5)
C23 H23 1.0000
C24 H24A 0.9800
C24 H24B 0.9800
C24 H24C 0.9800
C25 H25A 0.9800
C25 H25B 0.9800
C25 H25C 0.9800
N2 H2N 0.8800
P1 Ir1 2.2788(10)
Cl1 Ir1 2.4072(11)
Cl1B Ir1 2.237(10)
Cl1B H1IR 1.16(5)
Ir1 H1IR 1.664(19)

loop_
_geom_hbond_atom_site_label_D
_geom_hbond_atom_site_label_H
_geom_hbond_atom_site_label_A
_geom_hbond_distance_DH
_geom_hbond_distance_HA
_geom_hbond_distance_DA
_geom_hbond_angle_DHA
N2 H2N Cl1 0.88 2.29 3.039(4) 143.3
N2 H2N Cl1B 0.88 2.25 2.861(10) 126.1
